data_7702843
loop_
_publ_author_name
'Liu, Huizhang'
'Jos\'e Calhorda, Maria'
'Drew, Michael G. B.'
'F\'elix, Vitor'
'Novosad, Josef'
'Veiros, Lu\'is F.'
'Fabrizi de Biani, Fabrizia'
'Zanello, Piero'

_publ_section_title
;
 New Cu(i) and Ag(i) binuclear complexes containing the dppa ligand
;
_journal_issue 23
_journal_name_full 'J. Chem. Soc., Dalton Trans.'
_journal_page_first 4365
_journal_paper_doi 10.1039/B205922N
_journal_year 2002
_chemical_formula_moiety '[Cu2(dppa)2(CH3CN)3][PF6]2'
_chemical_formula_sum 'C54 H51 Cu2 F12 N5 P6'
_chemical_formula_weight 1310.90
_space_group_IT_number 2
_space_group_name_Hall '-P 1'
_space_group_name_H-M_alt 'P -1'
_symmetry_cell_setting triclinic
_symmetry_space_group_name_H-M 'P -1'
_atom_sites_solution_hydrogens geom
_atom_sites_solution_primary direct
_atom_sites_solution_secondary difmap
_audit_creation_method SHELXL-97
_cell_angle_alpha 90.32(1)
_cell_angle_beta 94.00(1)
_cell_angle_gamma 90.40(1)
_cell_formula_units_Z 2
_cell_length_a 10.437(15)
_cell_length_b 11.923(15)
_cell_length_c 23.021(32)
_cell_measurement_temperature 293(2)
_cell_volume 2858(7)
_computing_data_reduction 'W. Kabsch, J. Appl. Crystallogr. 21,916,1983'
_computing_molecular_graphics 'PLATON (Spek, 1999)'
_computing_publication_material 'SHELXL-97 (Sheldrick, 1997)'
_computing_structure_refinement 'SHELXL-97 (Sheldrick, 1997)'
_computing_structure_solution 'SHELXS-97 (Sheldrick, 1990)'
_diffrn_ambient_temperature 293(2)
_diffrn_measured_fraction_theta_full 0.875
_diffrn_measured_fraction_theta_max 0.875
_diffrn_measurement_device_type 'MAR research image plate system'
_diffrn_radiation_monochromator graphite
_diffrn_radiation_source 'fine-focus sealed tube'
_diffrn_radiation_type MoK\a
_diffrn_radiation_wavelength 0.71073
_diffrn_reflns_av_R_equivalents 0.0000
_diffrn_reflns_av_sigmaI/netI 0.0406
_diffrn_reflns_limit_h_max 12
_diffrn_reflns_limit_h_min 0
_diffrn_reflns_limit_k_max 14
_diffrn_reflns_limit_k_min -14
_diffrn_reflns_limit_l_max 28
_diffrn_reflns_limit_l_min -28
_diffrn_reflns_number 9961
_diffrn_reflns_theta_full 26.13
_diffrn_reflns_theta_max 26.13
_diffrn_reflns_theta_min 1.96
_exptl_absorpt_coefficient_mu 0.993
_exptl_absorpt_correction_type 'No absorption correction'
_exptl_crystal_colour White
_exptl_crystal_density_diffrn 1.523
_exptl_crystal_density_method 'not measured'
_exptl_crystal_F_000 1332
_refine_diff_density_max 1.587
_refine_diff_density_min -0.899
_refine_diff_density_rms 0.107
_refine_ls_extinction_method none
_refine_ls_goodness_of_fit_ref 1.075
_refine_ls_hydrogen_treatment mixed
_refine_ls_matrix_type full
_refine_ls_number_parameters 694
_refine_ls_number_reflns 9961
_refine_ls_number_restraints 22
_refine_ls_restrained_S_all 1.075
_refine_ls_R_factor_all 0.1082
_refine_ls_R_factor_gt 0.0774
_refine_ls_shift/su_max 0.001
_refine_ls_shift/su_mean 0.000
_refine_ls_structure_factor_coef Fsqd
_refine_ls_weighting_details 'w=1/[\s^2^(Fo^2^)+(0.1152P)^2^+8.8945P] where P=(Fo^2^+2Fc^2^)/3'
_refine_ls_weighting_scheme calc
_refine_ls_wR_factor_gt 0.2039
_refine_ls_wR_factor_ref 0.2225
_reflns_number_gt 7532
_reflns_number_total 9961
_reflns_threshold_expression >2sigma(I)
_cod_data_source_file b205922n.txt
_cod_data_source_block compound_2
_cod_depositor_comments
;
The following automatic conversions were performed:

data item '_symmetry_cell_setting' value 'Triclinic' was changed to
'triclinic' in accordance with the
/home/saulius/struct/COD-crude-data/automatic-downloads/DataCite-retrospective/RSC/depositions/lib/dictionaries/cif_core.dic
dictionary named 'cif_core.dic' version 2.4.2 last updated on
2011-04-26.

data item '_refine_ls_weighting_scheme' value 'calc
w=1/[\s^2^(Fo^2^)+(0.1152P)^2^+8.8945P] where P=(Fo^2^+2Fc^2^)/3' was
changed to 'calc'. A new data item '_refine_ls_weighting_details' was
created with the value set to
'w=1/[\s^2^(Fo^2^)+(0.1152P)^2^+8.8945P] where P=(Fo^2^+2Fc^2^)/3'.

Automatic conversion script
Id: cif_fix_values 6909 2019-04-08 15:41:33Z antanas 
;
_cod_original_sg_symbol_H-M P-1
_cod_database_code 7702843

loop_
_symmetry_equiv_pos_as_xyz
'x, y, z'
'-x, -y, -z'

loop_
_atom_site_label
_atom_site_type_symbol
_atom_site_fract_x
_atom_site_fract_y
_atom_site_fract_z
_atom_site_U_iso_or_equiv
_atom_site_adp_type
_atom_site_occupancy
_atom_site_calc_flag
_atom_site_refinement_flags
Cu1 Cu 0.26744(6) 0.39539(6) 0.26199(3) 0.0338(2) Uani 1 d .
N100 N 0.1792(5) 0.3798(5) 0.3386(2) 0.0430(12) Uani 1 d .
C101 C 0.1356(6) 0.3788(6) 0.3819(3) 0.0448(15) Uani 1 d .
C102 C 0.0787(9) 0.3798(8) 0.4382(3) 0.070(2) Uani 1 d .
H10A H 0.1435 0.3989 0.4684 0.084 Uiso 1 calc R
H10B H 0.0440 0.3069 0.4456 0.084 Uiso 1 calc R
H10C H 0.0113 0.4342 0.4376 0.084 Uiso 1 calc R
N200 N 0.2888(5) 0.5703(5) 0.2595(2) 0.0470(13) Uani 1 d .
C201 C 0.2666(6) 0.6635(5) 0.2564(3) 0.0467(15) Uani 1 d .
C202 C 0.2370(7) 0.7807(6) 0.2499(4) 0.068(2) Uani 1 d .
H20A H 0.2951 0.8148 0.2246 0.081 Uiso 1 calc R
H20B H 0.2456 0.8169 0.2874 0.081 Uiso 1 calc R
H20C H 0.1504 0.7885 0.2335 0.081 Uiso 1 calc R
P2 P 0.47872(13) 0.35376(11) 0.27428(6) 0.0270(3) Uani 1 d .
N3 N 0.5177(4) 0.2213(4) 0.2965(2) 0.0291(10) Uani 1 d D
HN3 H 0.595(2) 0.218(5) 0.312(2) 0.023(14) Uiso 1 d D
P4 P 0.39873(13) 0.12851(11) 0.30831(6) 0.0275(3) Uani 1 d .
Cu5 Cu 0.24452(6) 0.15969(6) 0.23726(3) 0.0366(2) Uani 1 d .
N300 N 0.3283(5) 0.1490(5) 0.1620(2) 0.0448(12) Uani 1 d .
C302 C 0.4230(8) 0.1304(8) 0.0619(3) 0.067(2) Uani 1 d .
H30A H 0.3578 0.1012 0.0342 0.081 Uiso 1 calc R
H30B H 0.4943 0.0799 0.0648 0.081 Uiso 1 calc R
H30C H 0.4513 0.2024 0.0492 0.081 Uiso 1 calc R
C301 C 0.3709(6) 0.1418(6) 0.1183(3) 0.0465(15) Uani 1 d .
P6 P 0.02940(13) 0.15619(11) 0.22753(6) 0.0278(3) Uani 1 d .
N7 N -0.0139(4) 0.2883(4) 0.2066(2) 0.0301(10) Uani 1 d D
HN7 H -0.0930(17) 0.289(4) 0.194(2) 0.020(13) Uiso 1 d D
P8 P 0.10143(13) 0.38324(11) 0.19278(6) 0.0279(3) Uani 1 d .
C11 C 0.5624(5) 0.4417(4) 0.3301(2) 0.0321(12) Uani 1 d .
C12 C 0.6909(6) 0.4691(5) 0.3293(3) 0.0463(15) Uani 1 d .
H12 H 0.7366 0.4468 0.2981 0.056 Uiso 1 calc R
C13 C 0.7529(8) 0.5301(6) 0.3751(4) 0.066(2) Uani 1 d .
H13 H 0.8398 0.5478 0.3746 0.079 Uiso 1 calc R
C14 C 0.6857(9) 0.5636(7) 0.4206(3) 0.069(2) Uani 1 d .
H14 H 0.7276 0.6036 0.4512 0.082 Uiso 1 calc R
C15 C 0.5554(9) 0.5391(7) 0.4222(3) 0.067(2) Uani 1 d .
H15 H 0.5099 0.5627 0.4532 0.080 Uiso 1 calc R
C16 C 0.4956(7) 0.4791(6) 0.3768(3) 0.0508(16) Uani 1 d .
H16 H 0.4083 0.4630 0.3772 0.061 Uiso 1 calc R
C21 C 0.5683(5) 0.3773(4) 0.2099(2) 0.0304(11) Uani 1 d .
C22 C 0.6257(6) 0.2909(5) 0.1814(3) 0.0379(13) Uani 1 d .
H22 H 0.6269 0.2194 0.1973 0.045 Uiso 1 calc R
C23 C 0.6816(6) 0.3093(6) 0.1293(3) 0.0480(16) Uani 1 d .
H23 H 0.7196 0.2504 0.1103 0.058 Uiso 1 calc R
C24 C 0.6806(7) 0.4159(7) 0.1057(3) 0.0570(19) Uani 1 d .
H24 H 0.7180 0.4289 0.0709 0.068 Uiso 1 calc R
C25 C 0.6237(7) 0.5030(6) 0.1341(3) 0.0558(19) Uani 1 d .
H25 H 0.6234 0.5744 0.1181 0.067 Uiso 1 calc R
C26 C 0.5672(6) 0.4853(5) 0.1860(3) 0.0475(16) Uani 1 d .
H26 H 0.5291 0.5443 0.2048 0.057 Uiso 1 calc R
C31 C 0.3659(6) 0.1389(4) 0.3848(2) 0.0347(12) Uani 1 d .
C32 C 0.4549(7) 0.1797(6) 0.4269(3) 0.0512(16) Uani 1 d .
H32 H 0.5338 0.2065 0.4163 0.061 Uiso 1 calc R
C33 C 0.4275(9) 0.1811(7) 0.4847(3) 0.070(2) Uani 1 d .
H33 H 0.4873 0.2097 0.5129 0.084 Uiso 1 calc R
C34 C 0.3118(10) 0.1402(7) 0.5006(3) 0.072(2) Uani 1 d .
H34 H 0.2946 0.1397 0.5397 0.087 Uiso 1 calc R
C35 C 0.2203(9) 0.0995(8) 0.4591(4) 0.072(2) Uani 1 d .
H35 H 0.1420 0.0721 0.4701 0.087 Uiso 1 calc R
C36 C 0.2469(7) 0.1003(6) 0.4004(3) 0.0517(17) Uani 1 d .
H36 H 0.1856 0.0751 0.3720 0.062 Uiso 1 calc R
C41 C 0.4802(5) -0.0061(4) 0.3038(3) 0.0337(12) Uani 1 d .
C42 C 0.4866(8) -0.0827(6) 0.3495(3) 0.0564(19) Uani 1 d .
H42 H 0.4554 -0.0634 0.3851 0.068 Uiso 1 calc R
C43 C 0.5393(9) -0.1872(6) 0.3419(4) 0.071(2) Uani 1 d .
H43 H 0.5417 -0.2383 0.3724 0.085 Uiso 1 calc R
C44 C 0.5879(7) -0.2168(6) 0.2907(4) 0.060(2) Uani 1 d .
H44 H 0.6269 -0.2862 0.2870 0.072 Uiso 1 calc R
C45 C 0.5791(7) -0.1438(6) 0.2444(4) 0.062(2) Uani 1 d .
H45 H 0.6086 -0.1650 0.2088 0.074 Uiso 1 calc R
C46 C 0.5259(7) -0.0383(5) 0.2512(3) 0.0485(16) Uani 1 d .
H46 H 0.5210 0.0112 0.2201 0.058 Uiso 1 calc R
C51 C -0.0463(6) 0.0643(4) 0.1713(2) 0.0353(12) Uani 1 d .
C52 C 0.0260(7) 0.0255(6) 0.1272(3) 0.0537(17) Uani 1 d .
H52 H 0.1140 0.0392 0.1295 0.064 Uiso 1 calc R
C53 C -0.0300(10) -0.0330(7) 0.0801(3) 0.072(2) Uani 1 d .
H53 H 0.0193 -0.0576 0.0504 0.087 Uiso 1 calc R
C54 C -0.1604(11) -0.0542(7) 0.0776(4) 0.076(3) Uani 1 d .
H54 H -0.1992 -0.0929 0.0458 0.092 Uiso 1 calc R
C55 C -0.2326(8) -0.0195(6) 0.1208(4) 0.068(2) Uani 1 d .
H55 H -0.3202 -0.0356 0.1187 0.081 Uiso 1 calc R
C56 C -0.1764(6) 0.0407(5) 0.1687(3) 0.0514(17) Uani 1 d .
H56 H -0.2261 0.0644 0.1984 0.062 Uiso 1 calc R
C61 C -0.0611(5) 0.1281(5) 0.2908(2) 0.0325(12) Uani 1 d .
C62 C -0.1167(6) 0.2134(5) 0.3213(3) 0.0407(14) Uani 1 d .
H62 H -0.1143 0.2864 0.3075 0.049 Uiso 1 calc R
C63 C -0.1759(7) 0.1911(6) 0.3722(3) 0.0521(17) Uani 1 d .
H63 H -0.2133 0.2489 0.3922 0.062 Uiso 1 calc R
C64 C -0.1791(7) 0.0829(7) 0.3930(3) 0.061(2) Uani 1 d .
H64 H -0.2180 0.0679 0.4273 0.073 Uiso 1 calc R
C65 C -0.1245(8) -0.0032(7) 0.3631(4) 0.068(2) Uani 1 d .
H65 H -0.1276 -0.0760 0.3771 0.081 Uiso 1 calc R
C66 C -0.0647(7) 0.0185(6) 0.3119(3) 0.0536(18) Uani 1 d .
H66 H -0.0276 -0.0395 0.2920 0.064 Uiso 1 calc R
C71 C 0.1340(6) 0.3697(5) 0.1165(2) 0.0341(12) Uani 1 d .
C72 C 0.0483(7) 0.3225(6) 0.0748(3) 0.0491(16) Uani 1 d .
H72 H -0.0296 0.2937 0.0856 0.059 Uiso 1 calc R
C73 C 0.0772(9) 0.3178(7) 0.0173(3) 0.069(2) Uani 1 d .
H73 H 0.0198 0.2843 -0.0103 0.082 Uiso 1 calc R
C74 C 0.1910(9) 0.3628(7) 0.0007(3) 0.071(2) Uani 1 d .
H74 H 0.2097 0.3608 -0.0382 0.086 Uiso 1 calc R
C75 C 0.2770(8) 0.4108(8) 0.0418(3) 0.070(2) Uani 1 d .
H75 H 0.3531 0.4423 0.0306 0.084 Uiso 1 calc R
C76 C 0.2505(7) 0.4121(6) 0.0998(3) 0.0532(17) Uani 1 d .
H76 H 0.3105 0.4415 0.1277 0.064 Uiso 1 calc R
C81 C 0.0124(5) 0.5152(4) 0.1943(3) 0.0341(12) Uani 1 d .
C82 C -0.0343(6) 0.5488(6) 0.2465(3) 0.0508(17) Uani 1 d .
H82 H -0.0259 0.5018 0.2786 0.061 Uiso 1 calc R
C83 C -0.0936(7) 0.6526(6) 0.2513(4) 0.061(2) Uani 1 d .
H83 H -0.1238 0.6752 0.2865 0.073 Uiso 1 calc R
C84 C -0.1073(7) 0.7214(6) 0.2035(4) 0.0581(19) Uani 1 d .
H84 H -0.1488 0.7899 0.2060 0.070 Uiso 1 calc R
C85 C -0.0601(10) 0.6889(6) 0.1530(4) 0.073(3) Uani 1 d .
H85 H -0.0682 0.7363 0.1211 0.088 Uiso 1 calc R
C86 C 0.0001(8) 0.5867(6) 0.1476(3) 0.0581(19) Uani 1 d .
H86 H 0.0321 0.5663 0.1124 0.070 Uiso 1 calc R
P11 P 0.3590(2) -0.21761(19) 0.07170(9) 0.0650(6) Uani 1 d D
F111 F 0.4127(16) -0.2830(14) 0.1291(7) 0.107(3) Uiso 0.457(18) d PD
F121 F 0.4424(16) -0.3069(13) 0.0376(7) 0.107(3) Uiso 0.457(18) d PD
F131 F 0.3115(16) -0.1566(14) 0.0136(6) 0.107(3) Uiso 0.457(18) d PD
F141 F 0.2159(12) -0.2459(15) 0.0809(8) 0.107(3) Uiso 0.457(18) d PD
F151 F 0.3511(18) -0.1179(12) 0.1190(6) 0.107(3) Uiso 0.457(18) d PD
F161 F 0.4819(16) -0.1466(14) 0.0902(8) 0.107(3) Uiso 0.457(18) d P
F112 F 0.3658(16) -0.3047(13) 0.1226(7) 0.121(3) Uiso 0.543(18) d PD
F122 F 0.3857(16) -0.3146(12) 0.0289(6) 0.121(3) Uiso 0.543(18) d PD
F132 F 0.3507(16) -0.1282(13) 0.0206(6) 0.121(3) Uiso 0.543(18) d PD
F142 F 0.2313(13) -0.2887(13) 0.0526(7) 0.121(3) Uiso 0.543(18) d PD
F152 F 0.2800(17) -0.1310(12) 0.1059(6) 0.121(3) Uiso 0.543(18) d PD
F162 F 0.5030(15) -0.1802(14) 0.0657(7) 0.121(3) Uiso 0.543(18) d P
P21 P 0.1443(2) 0.73027(19) 0.43160(9) 0.0660(6) Uani 1 d D
F211 F 0.110(2) 0.8261(15) 0.4753(8) 0.124(4) Uiso 0.406(12) d PD
F221 F 0.148(2) 0.8317(15) 0.3872(8) 0.124(4) Uiso 0.406(12) d PD
F231 F 0.133(2) 0.6345(15) 0.4780(8) 0.124(4) Uiso 0.406(12) d PD
F241 F 0.2838(14) 0.7706(17) 0.4204(9) 0.124(4) Uiso 0.406(12) d PD
F251 F 0.0607(19) 0.6481(15) 0.3905(8) 0.124(4) Uiso 0.406(12) d PD
F261 F 0.166(2) 0.6367(17) 0.3855(9) 0.124(4) Uiso 0.406(12) d P
F212 F 0.0443(14) 0.8061(13) 0.4618(7) 0.139(3) Uiso 0.594(12) d PD
F222 F 0.0998(15) 0.8014(13) 0.3754(6) 0.139(3) Uiso 0.594(12) d PD
F232 F 0.1859(15) 0.6649(13) 0.4899(6) 0.139(3) Uiso 0.594(12) d PD
F242 F 0.2592(13) 0.8062(12) 0.4602(7) 0.139(3) Uiso 0.594(12) d PD
F252 F 0.0075(12) 0.6767(12) 0.4328(7) 0.139(3) Uiso 0.594(12) d PD
F262 F 0.2515(16) 0.6613(13) 0.4050(7) 0.139(3) Uiso 0.594(12) d P

loop_
_atom_site_aniso_label
_atom_site_aniso_U_11
_atom_site_aniso_U_22
_atom_site_aniso_U_33
_atom_site_aniso_U_23
_atom_site_aniso_U_13
_atom_site_aniso_U_12
Cu1 0.0299(4) 0.0361(4) 0.0350(4) -0.0012(3) -0.0001(3) 0.0019(3)
N100 0.041(3) 0.048(3) 0.040(3) 0.001(2) 0.006(2) 0.000(2)
C101 0.042(3) 0.057(4) 0.036(3) 0.003(3) 0.002(3) -0.004(3)
C102 0.078(6) 0.095(6) 0.040(4) 0.003(4) 0.014(4) -0.003(5)
N200 0.042(3) 0.039(3) 0.059(3) -0.003(3) -0.002(3) -0.005(2)
C201 0.036(3) 0.039(4) 0.065(4) -0.014(3) 0.004(3) -0.011(3)
C202 0.059(5) 0.042(4) 0.100(6) -0.001(4) -0.007(5) 0.003(4)
P2 0.0257(7) 0.0244(6) 0.0309(7) 0.0020(5) 0.0017(5) -0.0016(5)
N3 0.021(2) 0.028(2) 0.037(2) 0.0066(19) -0.0029(19) -0.0029(19)
P4 0.0288(7) 0.0242(6) 0.0293(7) 0.0020(5) 0.0001(6) -0.0017(5)
Cu5 0.0285(4) 0.0462(4) 0.0348(4) -0.0008(3) -0.0007(3) 0.0032(3)
N300 0.036(3) 0.060(3) 0.039(3) 0.000(2) 0.006(2) -0.001(3)
C302 0.068(5) 0.093(6) 0.042(4) -0.001(4) 0.014(4) 0.003(5)
C301 0.037(3) 0.059(4) 0.043(4) -0.001(3) 0.000(3) 0.002(3)
P6 0.0257(7) 0.0258(6) 0.0318(7) 0.0017(5) 0.0012(6) -0.0019(5)
N7 0.025(2) 0.024(2) 0.041(3) 0.0046(19) -0.001(2) -0.0009(19)
P8 0.0286(7) 0.0262(7) 0.0284(7) 0.0032(5) -0.0010(6) -0.0013(6)
C11 0.038(3) 0.019(2) 0.038(3) 0.002(2) -0.006(2) -0.005(2)
C12 0.042(3) 0.040(3) 0.055(4) -0.008(3) -0.013(3) -0.004(3)
C13 0.061(5) 0.051(4) 0.081(6) -0.002(4) -0.025(4) -0.012(4)
C14 0.092(6) 0.051(4) 0.055(5) -0.008(4) -0.040(5) -0.012(5)
C15 0.091(6) 0.065(5) 0.045(4) -0.014(4) -0.001(4) -0.006(5)
C16 0.060(4) 0.051(4) 0.042(4) -0.012(3) 0.006(3) -0.015(3)
C21 0.028(3) 0.028(3) 0.035(3) 0.004(2) 0.001(2) -0.003(2)
C22 0.041(3) 0.034(3) 0.039(3) 0.001(2) 0.007(3) -0.006(3)
C23 0.045(4) 0.055(4) 0.045(4) 0.001(3) 0.006(3) 0.005(3)
C24 0.052(4) 0.076(5) 0.045(4) 0.013(4) 0.019(3) 0.005(4)
C25 0.063(4) 0.046(4) 0.061(4) 0.022(3) 0.023(4) 0.000(3)
C26 0.049(4) 0.036(3) 0.059(4) 0.010(3) 0.014(3) 0.003(3)
C31 0.047(3) 0.026(3) 0.031(3) 0.003(2) 0.000(3) -0.002(2)
C32 0.057(4) 0.055(4) 0.041(4) -0.006(3) 0.004(3) -0.007(3)
C33 0.094(6) 0.080(6) 0.034(4) -0.014(4) 0.000(4) -0.016(5)
C34 0.109(7) 0.068(5) 0.042(4) 0.000(4) 0.023(5) -0.018(5)
C35 0.076(5) 0.090(6) 0.054(5) 0.010(4) 0.026(4) -0.023(5)
C36 0.048(4) 0.061(4) 0.046(4) 0.006(3) 0.002(3) -0.019(3)
C41 0.032(3) 0.026(3) 0.042(3) 0.006(2) -0.007(2) -0.006(2)
C42 0.087(5) 0.041(4) 0.041(4) 0.008(3) 0.000(4) 0.016(4)
C43 0.107(7) 0.034(4) 0.069(5) 0.012(3) -0.015(5) 0.019(4)
C44 0.058(4) 0.031(3) 0.089(6) 0.003(3) -0.007(4) 0.014(3)
C45 0.055(4) 0.052(4) 0.080(5) -0.007(4) 0.021(4) 0.017(4)
C46 0.053(4) 0.037(3) 0.057(4) 0.008(3) 0.016(3) 0.006(3)
C51 0.042(3) 0.024(3) 0.038(3) 0.003(2) -0.006(3) -0.006(2)
C52 0.062(4) 0.056(4) 0.044(4) -0.014(3) 0.010(3) -0.017(4)
C53 0.111(8) 0.058(5) 0.048(4) -0.018(4) 0.005(5) -0.013(5)
C54 0.115(8) 0.050(4) 0.057(5) -0.005(4) -0.040(5) -0.016(5)
C55 0.064(5) 0.044(4) 0.089(6) -0.007(4) -0.037(5) -0.005(4)
C56 0.040(4) 0.036(3) 0.076(5) -0.009(3) -0.011(3) 0.002(3)
C61 0.028(3) 0.030(3) 0.039(3) 0.005(2) 0.000(2) -0.007(2)
C62 0.040(3) 0.040(3) 0.042(3) 0.003(3) 0.006(3) -0.006(3)
C63 0.046(4) 0.067(5) 0.044(4) 0.000(3) 0.010(3) -0.001(3)
C64 0.054(4) 0.085(6) 0.046(4) 0.016(4) 0.018(3) 0.000(4)
C65 0.079(5) 0.051(4) 0.076(5) 0.028(4) 0.022(5) -0.008(4)
C66 0.062(4) 0.037(3) 0.064(4) 0.015(3) 0.015(4) 0.004(3)
C71 0.040(3) 0.031(3) 0.031(3) 0.007(2) 0.001(2) 0.003(2)
C72 0.048(4) 0.054(4) 0.044(4) -0.003(3) -0.001(3) -0.006(3)
C73 0.088(6) 0.076(5) 0.041(4) -0.014(4) 0.003(4) -0.013(5)
C74 0.097(7) 0.082(6) 0.037(4) 0.003(4) 0.017(4) -0.023(5)
C75 0.076(5) 0.087(6) 0.050(4) 0.010(4) 0.026(4) -0.029(5)
C76 0.054(4) 0.067(4) 0.038(3) 0.006(3) 0.003(3) -0.023(4)
C81 0.030(3) 0.026(3) 0.045(3) 0.007(2) -0.006(2) -0.003(2)
C82 0.044(4) 0.047(4) 0.064(4) 0.020(3) 0.017(3) 0.014(3)
C83 0.056(4) 0.048(4) 0.082(5) 0.007(4) 0.021(4) 0.016(3)
C84 0.053(4) 0.033(3) 0.087(6) 0.006(3) -0.009(4) 0.013(3)
C85 0.120(8) 0.035(4) 0.062(5) 0.013(3) -0.020(5) 0.020(4)
C86 0.091(6) 0.037(3) 0.045(4) 0.003(3) -0.007(4) 0.012(4)
P11 0.0735(14) 0.0651(13) 0.0581(12) 0.0008(10) 0.0169(11) -0.0054(11)
P21 0.0769(14) 0.0661(13) 0.0571(12) -0.0033(10) 0.0212(11) -0.0096(11)

loop_
_atom_type_symbol
_atom_type_description
_atom_type_scat_dispersion_real
_atom_type_scat_dispersion_imag
_atom_type_scat_source
C C 0.0033 0.0016 'International Tables Vol C Tables 4.2.6.8 and 6.1.1.4'
H H 0.0000 0.0000 'International Tables Vol C Tables 4.2.6.8 and 6.1.1.4'
N N 0.0061 0.0033 'International Tables Vol C Tables 4.2.6.8 and 6.1.1.4'
Cu Cu 0.3201 1.2651 'International Tables Vol C Tables 4.2.6.8 and 6.1.1.4'
P P 0.1023 0.0942 'International Tables Vol C Tables 4.2.6.8 and 6.1.1.4'
F F 0.0171 0.0103 'International Tables Vol C Tables 4.2.6.8 and 6.1.1.4'

loop_
_geom_angle_atom_site_label_1
_geom_angle_atom_site_label_2
_geom_angle_atom_site_label_3
_geom_angle
N100 Cu1 N200 99.8(2)
N100 Cu1 P2 111.31(16)
N200 Cu1 P2 97.13(16)
N100 Cu1 P8 103.35(19)
N200 Cu1 P8 96.46(16)
P2 Cu1 P8 139.78(7)
N100 Cu1 Cu5 92.52(16)
N200 Cu1 Cu5 166.85(16)
P2 Cu1 Cu5 82.53(5)
P8 Cu1 Cu5 76.04(4)
C101 N100 Cu1 174.6(5)
N100 C101 C102 179.0(8)
C201 N200 Cu1 162.1(6)
N200 C201 C202 177.7(9)
N3 P2 C11 103.0(2)
N3 P2 C21 105.1(2)
C11 P2 C21 103.7(3)
N3 P2 Cu1 117.27(16)
C11 P2 Cu1 111.93(19)
C21 P2 Cu1 114.37(19)
P4 N3 P2 119.3(3)
N3 P4 C31 107.7(3)
N3 P4 C41 102.3(3)
C31 P4 C41 103.4(3)
N3 P4 Cu5 105.38(18)
C31 P4 Cu5 121.3(2)
C41 P4 Cu5 115.1(2)
N300 Cu5 P6 114.11(17)
N300 Cu5 P4 106.61(19)
P6 Cu5 P4 137.08(8)
N300 Cu5 Cu1 101.39(17)
P6 Cu5 Cu1 95.72(4)
P4 Cu5 Cu1 88.89(6)
C301 N300 Cu5 177.2(5)
N300 C301 C302 178.5(8)
N7 P6 C61 104.8(2)
N7 P6 C51 104.9(3)
C61 P6 C51 103.6(3)
N7 P6 Cu5 105.19(17)
C61 P6 Cu5 119.59(19)
C51 P6 Cu5 117.3(2)
P8 N7 P6 119.4(3)
N7 P8 C71 107.9(3)
N7 P8 C81 101.6(3)
C71 P8 C81 102.8(3)
N7 P8 Cu1 114.93(18)
C71 P8 Cu1 119.8(2)
C81 P8 Cu1 107.6(2)
C12 C11 C16 118.4(6)
C12 C11 P2 122.6(5)
C16 C11 P2 118.9(5)
C11 C12 C13 120.6(7)
C14 C13 C12 119.6(8)
C13 C14 C15 121.2(7)
C16 C15 C14 118.5(7)
C15 C16 C11 121.6(7)
C22 C21 C26 119.5(5)
C22 C21 P2 122.2(4)
C26 C21 P2 118.0(4)
C21 C22 C23 120.9(6)
C24 C23 C22 119.6(6)
C25 C24 C23 119.9(6)
C24 C25 C26 121.0(6)
C25 C26 C21 119.2(6)
C32 C31 C36 119.9(6)
C32 C31 P4 122.6(5)
C36 C31 P4 117.4(5)
C31 C32 C33 120.4(7)
C34 C33 C32 119.9(8)
C33 C34 C35 120.9(7)
C34 C35 C36 119.2(7)
C31 C36 C35 119.6(7)
C46 C41 C42 118.5(6)
C46 C41 P4 118.8(4)
C42 C41 P4 122.4(5)
C43 C42 C41 119.9(7)
C44 C43 C42 121.2(7)
C43 C44 C45 119.9(6)
C44 C45 C46 119.7(7)
C41 C46 C45 120.8(6)
C56 C51 C52 119.1(6)
C56 C51 P6 121.5(5)
C52 C51 P6 119.1(5)
C53 C52 C51 121.3(7)
C54 C53 C52 118.9(8)
C55 C54 C53 120.9(7)
C54 C55 C56 120.5(8)
C51 C56 C55 119.2(7)
C62 C61 C66 119.3(6)
C62 C61 P6 121.9(4)
C66 C61 P6 118.6(5)
C61 C62 C63 120.9(6)
C64 C63 C62 119.8(7)
C63 C64 C65 120.1(6)
C64 C65 C66 120.4(7)
C65 C66 C61 119.5(6)
C72 C71 C76 119.2(6)
C72 C71 P8 123.3(5)
C76 C71 P8 117.5(5)
C71 C72 C73 120.5(7)
C74 C73 C72 120.2(8)
C75 C74 C73 119.9(7)
C74 C75 C76 120.2(7)
C75 C76 C71 120.0(7)
C86 C81 C82 118.6(6)
C86 C81 P8 122.8(5)
C82 C81 P8 118.3(4)
C81 C82 C83 120.6(6)
C84 C83 C82 119.6(7)
C85 C84 C83 119.5(6)
C84 C85 C86 121.7(7)
C81 C86 C85 119.9(7)
F122 P11 F141 98.4(11)
F122 P11 F161 112.8(8)
F141 P11 F161 148.3(12)
F122 P11 F152 158.6(11)
F141 P11 F152 61.8(8)
F161 P11 F152 87.8(11)
F122 P11 F112 88.7(9)
F141 P11 F112 75.6(8)
F161 P11 F112 99.2(9)
F152 P11 F112 93.6(8)
F122 P11 F131 82.5(9)
F141 P11 F131 88.1(8)
F161 P11 F131 100.6(9)
F152 P11 F131 88.4(9)
F112 P11 F131 160.2(8)
F122 P11 F162 86.3(8)
F141 P11 F162 175.3(12)
F161 P11 F162 27.1(6)
F152 P11 F162 113.5(11)
F112 P11 F162 104.8(8)
F131 P11 F162 92.4(9)
F122 P11 F132 92.0(9)
F141 P11 F132 103.9(8)
F161 P11 F132 80.9(9)
F152 P11 F132 85.6(8)
F112 P11 F132 179.2(9)
F131 P11 F132 19.8(8)
F162 P11 F132 75.7(8)
F122 P11 F111 95.0(9)
F141 P11 F111 93.9(8)
F161 P11 F111 78.9(9)
F152 P11 F111 94.5(9)
F112 P11 F111 20.4(8)
F131 P11 F111 177.1(9)
F162 P11 F111 85.9(9)
F132 P11 F111 159.8(8)
F122 P11 F142 67.9(10)
F141 P11 F142 31.1(6)
F161 P11 F142 179.0(9)
F152 P11 F142 91.4(7)
F112 P11 F142 81.4(8)
F131 P11 F142 78.8(8)
F162 P11 F142 153.5(11)
F132 P11 F142 98.5(8)
F111 P11 F142 101.8(8)
F122 P11 F121 22.4(7)
F141 P11 F121 118.8(11)
F161 P11 F121 91.4(8)
F152 P11 F121 178.9(10)
F112 P11 F121 85.7(9)
F131 P11 F121 92.6(9)
F162 P11 F121 65.9(8)
F132 P11 F121 95.1(9)
F111 P11 F121 84.6(9)
F142 P11 F121 89.4(10)
F122 P11 F151 172.4(11)
F141 P11 F151 88.1(8)
F161 P11 F151 60.3(11)
F152 P11 F151 28.9(6)
F112 P11 F151 89.2(9)
F131 P11 F151 101.6(9)
F162 P11 F151 87.2(11)
F132 P11 F151 90.1(8)
F111 P11 F151 80.6(9)
F142 P11 F151 119.0(8)
F121 P11 F151 150.1(11)
F112 F111 P11 76(2)
F122 F121 P11 73.3(19)
F122 F121 F162 124(2)
P11 F121 F162 56.1(7)
F132 F131 P11 82(2)
F142 F141 P11 77.7(13)
F142 F141 F152 133.2(17)
P11 F141 F152 59.4(7)
F152 F151 F161 127.0(18)
F152 F151 P11 72.3(14)
F161 F151 P11 58.3(8)
F162 F161 P11 78(2)
F162 F161 F151 138(3)
P11 F161 F151 61.4(9)
F111 F112 P11 84(2)
F121 F122 P11 84(2)
F121 F122 F142 139(2)
P11 F122 F142 57.5(7)
F131 F132 P11 79(2)
F141 F142 P11 71.1(13)
F141 F142 F122 124.6(16)
P11 F142 F122 54.6(7)
F151 F152 P11 78.8(14)
F151 F152 F141 130.5(19)
P11 F152 F141 58.8(7)
F161 F162 P11 75(2)
F161 F162 F121 129(2)
P11 F162 F121 58.0(7)
F262 P21 F252 118.5(9)
F262 P21 F261 37.8(8)
F252 P21 F261 84.5(11)
F262 P21 F241 52.6(8)
F252 P21 F241 169.7(10)
F261 P21 F241 85.4(11)
F262 P21 F251 79.6(10)
F252 P21 F251 45.1(8)
F261 P21 F251 42.0(10)
F241 P21 F251 124.6(12)
F262 P21 F231 88.2(10)
F252 P21 F231 65.5(9)
F261 P21 F231 87.9(11)
F241 P21 F231 116.2(10)
F251 P21 F231 84.0(10)
F262 P21 F211 146.9(10)
F252 P21 F211 91.8(10)
F261 P21 F211 175.0(11)
F241 P21 F211 98.1(11)
F251 P21 F211 133.4(12)
F231 P21 F211 93.6(11)
F262 P21 F212 175.1(9)
F252 P21 F212 65.9(8)
F261 P21 F212 147.1(11)
F241 P21 F212 123.3(10)
F251 P21 F212 105.3(10)
F231 P21 F212 92.2(10)
F211 P21 F212 28.2(8)
F262 P21 F221 96.1(10)
F252 P21 F221 112.4(9)
F261 P21 F221 95.5(11)
F241 P21 F221 66.6(10)
F251 P21 F221 96.9(10)
F231 P21 F221 175.8(11)
F211 P21 F221 82.7(11)
F212 P21 F221 83.6(10)
F262 P21 F232 84.6(8)
F252 P21 F232 88.9(8)
F261 P21 F232 100.1(9)
F241 P21 F232 94.9(9)
F251 P21 F232 108.0(9)
F231 P21 F232 25.4(9)
F211 P21 F232 83.2(9)
F212 P21 F232 93.6(8)
F221 P21 F232 154.8(10)
F262 P21 F222 98.3(8)
F252 P21 F222 91.0(8)
F261 P21 F222 83.1(9)
F241 P21 F222 85.8(9)
F251 P21 F222 74.1(9)
F231 P21 F222 155.5(10)
F211 P21 F222 93.6(10)
F212 P21 F222 83.4(8)
F221 P21 F222 23.8(9)
F232 P21 F222 176.8(8)
F262 P21 F242 85.4(8)
F252 P21 F242 151.3(9)
F261 P21 F242 122.3(10)
F241 P21 F242 38.9(7)
F251 P21 F242 163.5(10)
F231 P21 F242 102.4(10)
F211 P21 F242 62.0(9)
F212 P21 F242 89.8(8)
F221 P21 F242 77.8(9)
F232 P21 F242 77.1(8)
F222 P21 F242 101.6(8)
F212 F211 P21 76.1(16)
F212 F211 F242 135(2)
P21 F211 F242 59.7(7)
F222 F221 P21 78.5(19)
F222 F221 F241 122(3)
P21 F221 F241 56.1(8)
F232 F231 P21 78.5(18)
F232 F231 F252 130(2)
P21 F231 F252 56.9(7)
F242 F241 F262 121.9(18)
F242 F241 P21 72.2(11)
F262 F241 P21 63.0(9)
F242 F241 F221 88.3(16)
F262 F241 F221 96.4(14)
P21 F241 F221 57.3(8)
F261 F251 F252 129.0(19)
F261 F251 P21 68.6(14)
F252 F251 P21 66.9(9)
F262 F261 F251 139(2)
F262 F261 P21 70.3(16)
F251 F261 P21 69.4(13)
F211 F212 P21 75.6(16)
F211 F212 F252 127(2)
P21 F212 F252 56.6(6)
F221 F222 P21 77.8(19)
F231 F232 P21 76.1(18)
F241 F242 P21 68.9(11)
F241 F242 F211 122.4(15)
P21 F242 F211 58.3(7)
F251 F252 P21 68.0(9)
F251 F252 F231 91.7(14)
P21 F252 F231 57.7(7)
F251 F252 F212 117.8(13)
P21 F252 F212 57.6(6)
F231 F252 F212 83.8(11)
F261 F262 F241 125(2)
F261 F262 P21 71.9(15)
F241 F262 P21 64.4(9)

loop_
_geom_bond_atom_site_label_1
_geom_bond_atom_site_label_2
_geom_bond_distance
Cu1 N100 2.054(6)
Cu1 N200 2.098(6)
Cu1 P2 2.263(3)
Cu1 P8 2.274(3)
Cu1 Cu5 2.869(4)
N100 C101 1.125(8)
C101 C102 1.463(9)
N200 C201 1.138(8)
C201 C202 1.439(10)
P2 N3 1.706(5)
P2 C11 1.825(6)
P2 C21 1.829(6)
N3 P4 1.694(5)
P4 C31 1.820(6)
P4 C41 1.828(6)
P4 Cu5 2.248(3)
Cu5 N300 1.999(6)
Cu5 P6 2.241(4)
N300 C301 1.131(8)
C302 C301 1.448(9)
P6 N7 1.705(5)
P6 C61 1.823(6)
P6 C51 1.825(6)
N7 P8 1.694(5)
P8 C71 1.819(6)
P8 C81 1.834(6)
C11 C12 1.380(9)
C11 C16 1.394(9)
C12 C13 1.396(10)
C13 C14 1.359(12)
C14 C15 1.392(12)
C15 C16 1.374(10)
C21 C22 1.381(8)
C21 C26 1.403(8)
C22 C23 1.387(8)
C23 C24 1.385(10)
C24 C25 1.383(10)
C25 C26 1.384(9)
C31 C32 1.380(9)
C31 C36 1.393(9)
C32 C33 1.381(10)
C33 C34 1.372(12)
C34 C35 1.386(12)
C35 C36 1.397(10)
C41 C46 1.385(9)
C41 C42 1.396(8)
C42 C43 1.381(10)
C43 C44 1.362(11)
C44 C45 1.379(11)
C45 C46 1.392(9)
C51 C56 1.382(9)
C51 C52 1.384(9)
C52 C53 1.380(10)
C53 C54 1.379(13)
C54 C55 1.355(13)
C55 C56 1.404(10)
C61 C62 1.385(8)
C61 C66 1.398(8)
C62 C63 1.388(9)
C63 C64 1.379(11)
C64 C65 1.381(11)
C65 C66 1.395(10)
C71 C72 1.379(9)
C71 C76 1.393(9)
C72 C73 1.379(10)
C73 C74 1.379(12)
C74 C75 1.377(12)
C75 C76 1.381(10)
C81 C86 1.377(9)
C81 C82 1.385(9)
C82 C83 1.395(9)
C83 C84 1.376(10)
C84 C85 1.350(11)
C85 C86 1.383(10)
P11 F122 1.554(13)
P11 F141 1.558(13)
P11 F161 1.564(17)
P11 F152 1.568(12)
P11 F112 1.568(13)
P11 F131 1.577(13)
P11 F162 1.580(16)
P11 F132 1.591(13)
P11 F111 1.607(13)
P11 F142 1.609(13)
P11 F121 1.614(13)
P11 F151 1.614(13)
F111 F112 0.56(2)
F121 F122 0.62(2)
F121 F162 1.74(2)
F131 F132 0.54(2)
F141 F142 0.851(17)
F141 F152 1.61(2)
F151 F152 0.796(18)
F151 F161 1.60(3)
F161 F162 0.737(17)
F122 F142 1.77(2)
P21 F262 1.550(15)
P21 F252 1.562(12)
P21 F261 1.57(2)
P21 F241 1.569(15)
P21 F251 1.575(15)
P21 F231 1.576(15)
P21 F211 1.577(15)
P21 F212 1.580(12)
P21 F221 1.590(15)
P21 F232 1.592(12)
P21 F222 1.594(13)
P21 F242 1.600(13)
F211 F212 0.77(2)
F211 F242 1.64(2)
F221 F222 0.66(2)
F221 F241 1.73(2)
F231 F232 0.70(2)
F231 F252 1.70(2)
F241 F242 1.056(19)
F241 F262 1.38(2)
F251 F261 1.13(3)
F251 F252 1.20(2)
F261 F262 1.01(2)
F212 F252 1.71(2)
